data_7006539
loop_
_publ_author_name
'Wittick, Lisa M.'
'Jones, Leigh F.'
'Jensen, Paul'
'Moubaraki, Boujemaa'
'Spiccia, Leone'
'Berry, Kevin J.'
'Murray, Keith S.'

_publ_section_title
;
 New mixed-valence MnII2MnIII2 clusters exhibiting an unprecedented
 MnII/III oxidation state distribution in their magnetically coupled
 cores.
;
_journal_issue 12
_journal_name_full 'Dalton transactions (Cambridge, England : 2003)'
_journal_page_first 1534
_journal_page_last 1543
_journal_paper_doi 10.1039/b511817d
_journal_year 2006
_chemical_formula_moiety '[Mn4(teaH)2(acac)4(MeOH)2](ClO4)2'
_chemical_formula_sum 'C34 H66 Cl2 Mn4 N2 O24'
_chemical_formula_weight 1177.55
_chemical_name_systematic
;
?
;
_space_group_IT_number 14
_symmetry_cell_setting monoclinic
_symmetry_space_group_name_Hall '-P 2yn'
_symmetry_space_group_name_H-M 'P 1 21/n 1'
_atom_sites_solution_hydrogens geom
_atom_sites_solution_primary direct
_atom_sites_solution_secondary difmap
_audit_creation_method SHELXL-97
_cell_angle_alpha 90.00
_cell_angle_beta 101.60(3)
_cell_angle_gamma 90.00
_cell_formula_units_Z 2
_cell_length_a 9.570(2)
_cell_length_b 12.636(3)
_cell_length_c 20.096(4)
_cell_measurement_temperature 123(2)
_cell_volume 2380.5(9)
_computing_cell_refinement 'HKL Scalepack (Otwinowski & Minor 1997)'
_computing_data_collection 'Collect (Nonius BV, 1997-2000)'
_computing_data_reduction 'HKL Denzo and Scalepack (Otwinowski & Minor 19997)'
_computing_molecular_graphics XSeed
_computing_publication_material XSeed
_computing_structure_refinement 'SHELXL-97 (Sheldrick, 1997)'
_computing_structure_solution 'SHELXS-97 (Sheldrick, 1990)'
_diffrn_ambient_temperature 123(2)
_diffrn_measured_fraction_theta_full 0.997
_diffrn_measured_fraction_theta_max 0.988
_diffrn_measurement_device '95mm CCD camera on \k-goniostat'
_diffrn_measurement_device_type KappaCCD
_diffrn_measurement_method 'phi and omega scans'
_diffrn_radiation_monochromator 'horizonally mounted graphite crystal'
_diffrn_radiation_source 'fine-focus sealed tube'
_diffrn_radiation_type MoK\a
_diffrn_radiation_wavelength 0.71073
_diffrn_reflns_av_R_equivalents 0.0640
_diffrn_reflns_av_sigmaI/netI 0.0520
_diffrn_reflns_limit_h_max 10
_diffrn_reflns_limit_h_min -12
_diffrn_reflns_limit_k_max 16
_diffrn_reflns_limit_k_min -16
_diffrn_reflns_limit_l_max 26
_diffrn_reflns_limit_l_min -26
_diffrn_reflns_number 30976
_diffrn_reflns_theta_full 27.50
_diffrn_reflns_theta_max 28.20
_diffrn_reflns_theta_min 2.62
_exptl_absorpt_coefficient_mu 1.234
_exptl_absorpt_correction_T_max 0.91249
_exptl_absorpt_correction_T_min 0.72410
_exptl_absorpt_correction_type numerical
_exptl_absorpt_process_details XPREP
_exptl_crystal_colour red/brown
_exptl_crystal_density_diffrn 1.643
_exptl_crystal_density_method 'not measured'
_exptl_crystal_description 'block shape'
_exptl_crystal_F_000 1220
_exptl_crystal_size_max 0.30
_exptl_crystal_size_mid 0.10
_exptl_crystal_size_min 0.10
_refine_diff_density_max 0.720
_refine_diff_density_min -0.836
_refine_diff_density_rms 0.085
_refine_ls_extinction_method none
_refine_ls_goodness_of_fit_ref 1.047
_refine_ls_hydrogen_treatment mixed
_refine_ls_matrix_type full
_refine_ls_number_parameters 306
_refine_ls_number_reflns 5784
_refine_ls_number_restraints 2
_refine_ls_restrained_S_all 1.047
_refine_ls_R_factor_all 0.0665
_refine_ls_R_factor_gt 0.0388
_refine_ls_shift/su_max 0.001
_refine_ls_shift/su_mean 0.000
_refine_ls_structure_factor_coef Fsqd
_refine_ls_weighting_details 'calc w=1/[\s^2^(Fo^2^)+(0.0440P)^2^+1.5703P] where P=(Fo^2^+2Fc^2^)/3'
_refine_ls_weighting_scheme calc
_refine_ls_wR_factor_gt 0.0882
_refine_ls_wR_factor_ref 0.0980
_reflns_number_gt 4251
_reflns_number_total 5784
_reflns_threshold_expression >2sigma(I)
_cod_data_source_file b511817d.txt
_cod_data_source_block 3)
_cod_depositor_comments
;
The following automatic conversions were performed:
'_symmetry_cell_setting' value 'Monoclinic' changed to 'monoclinic'
according to '/home/saulius/struct/CIF-dictionaries/cif_core.dic'
dictionary named 'cif_core.dic' version 2.4.1 from 2010-06-29.

Automatic conversion script
Id: cif_fix_enum 1527 2010-12-29 10:47:43Z saulius 
;
_cod_original_cell_volume 2380.5(8)
_cod_original_sg_symbol_H-M P2(1)/n
_cod_database_code 7006539

loop_
_symmetry_equiv_pos_as_xyz
'x, y, z'
'-x+1/2, y+1/2, -z+1/2'
'-x, -y, -z'
'x-1/2, -y-1/2, z-1/2'

loop_
_atom_site_label
_atom_site_type_symbol
_atom_site_fract_x
_atom_site_fract_y
_atom_site_fract_z
_atom_site_U_iso_or_equiv
_atom_site_adp_type
_atom_site_occupancy
_atom_site_symmetry_multiplicity
_atom_site_calc_flag
_atom_site_refinement_flags
_atom_site_disorder_assembly
_atom_site_disorder_group
Mn1 Mn 0.31840(4) 0.66276(3) -0.063674(19) 0.01613(10) Uani 1 1 d . . .
Mn2 Mn 0.48790(4) 0.55416(3) 0.084915(19) 0.01497(10) Uani 1 1 d . . .
O1 O 0.14670(18) 0.58245(15) -0.14487(9) 0.0231(4) Uani 1 1 d D . .
C1 C 0.0970(3) 0.6279(2) -0.21082(16) 0.0348(7) Uiso 1 1 d . . .
H1A H 0.0346 0.6882 -0.2070 0.052 Uiso 1 1 calc R . .
H1B H 0.0438 0.5746 -0.2412 0.052 Uiso 1 1 calc R . .
H1C H 0.1788 0.6521 -0.2293 0.052 Uiso 1 1 calc R . .
O2 O 0.30195(18) 0.78837(13) -0.11746(9) 0.0220(4) Uani 1 1 d . . .
O3 O 0.17516(18) 0.71312(13) -0.01699(9) 0.0217(4) Uani 1 1 d . . .
C2 C 0.2107(3) 0.9425(2) -0.17620(16) 0.0339(7) Uani 1 1 d . . .
H2A H 0.3051 0.9758 -0.1671 0.051 Uiso 1 1 calc R . .
H2B H 0.1376 0.9964 -0.1752 0.051 Uiso 1 1 calc R . .
H2C H 0.1937 0.9089 -0.2211 0.051 Uiso 1 1 calc R . .
C3 C 0.2043(3) 0.8607(2) -0.12313(13) 0.0223(6) Uani 1 1 d . . .
C4 C 0.1001(3) 0.8642(2) -0.08430(14) 0.0250(6) Uani 1 1 d . . .
H4A H 0.0073 0.8603 -0.1166 0.030 Uiso 1 1 calc R . .
H4B H 0.1055 0.9356 -0.0637 0.030 Uiso 1 1 calc R . .
C5 C 0.0920(3) 0.7931(2) -0.03250(13) 0.0216(6) Uani 1 1 d . . .
C6 C -0.0179(3) 0.8065(2) 0.01041(15) 0.0279(6) Uani 1 1 d . . .
H6A H -0.0579 0.7372 0.0182 0.042 Uiso 1 1 calc R . .
H6B H -0.0943 0.8529 -0.0130 0.042 Uiso 1 1 calc R . .
H6C H 0.0265 0.8380 0.0541 0.042 Uiso 1 1 calc R . .
O4 O 0.50256(17) 0.69802(13) 0.02749(9) 0.0197(4) Uani 1 1 d . . .
O5 O 0.69628(17) 0.59842(13) 0.13961(9) 0.0196(4) Uani 1 1 d . . .
C7 C 0.5581(3) 0.8742(2) 0.00317(16) 0.0330(7) Uani 1 1 d . . .
H7A H 0.5678 0.8595 -0.0436 0.050 Uiso 1 1 calc R . .
H7B H 0.6262 0.9294 0.0226 0.050 Uiso 1 1 calc R . .
H7C H 0.4609 0.8984 0.0033 0.050 Uiso 1 1 calc R . .
C8 C 0.5879(3) 0.77585(19) 0.04462(13) 0.0198(5) Uani 1 1 d . . .
C9 C 0.7068(3) 0.7735(2) 0.09818(14) 0.0224(6) Uani 1 1 d . . .
H9A H 0.7880 0.7973 0.0783 0.027 Uiso 1 1 calc R . .
H9B H 0.6903 0.8304 0.1296 0.027 Uiso 1 1 calc R . .
C10 C 0.7582(3) 0.6877(2) 0.13960(13) 0.0199(5) Uani 1 1 d . . .
C11 C 0.8998(3) 0.6976(2) 0.18856(15) 0.0321(7) Uani 1 1 d . . .
H11A H 0.8847 0.6934 0.2353 0.048 Uiso 1 1 calc R . .
H11B H 0.9435 0.7658 0.1817 0.048 Uiso 1 1 calc R . .
H11C H 0.9630 0.6401 0.1805 0.048 Uiso 1 1 calc R . .
N1 N 0.2895(2) 0.47656(16) 0.11918(10) 0.0176(4) Uani 1 1 d . . .
O6 O 0.33864(16) 0.53326(13) -0.01193(8) 0.0153(4) Uani 1 1 d . . .
O7 O 0.54845(17) 0.39450(13) 0.11058(9) 0.0189(4) Uani 1 1 d . . .
O8 O 0.4131(2) 0.66996(15) 0.15900(10) 0.0272(4) Uani 1 1 d D . .
H8 H 0.422(4) 0.7385(10) 0.1508(18) 0.053(11) Uiso 1 1 d D . .
C12 C 0.2189(2) 0.4686(2) -0.00559(13) 0.0185(5) Uani 1 1 d . . .
H12A H 0.2454 0.3930 -0.0075 0.022 Uiso 1 1 calc R . .
H12B H 0.1391 0.4828 -0.0442 0.022 Uiso 1 1 calc R . .
C13 C 0.1704(3) 0.4899(2) 0.06037(13) 0.0202(5) Uani 1 1 d . . .
H13A H 0.1329 0.5629 0.0600 0.024 Uiso 1 1 calc R . .
H13B H 0.0924 0.4405 0.0646 0.024 Uiso 1 1 calc R . .
C14 C 0.4775(3) 0.3450(2) 0.15772(13) 0.0214(6) Uani 1 1 d . . .
H14A H 0.5100 0.3759 0.2035 0.026 Uiso 1 1 calc R . .
H14B H 0.4989 0.2683 0.1602 0.026 Uiso 1 1 calc R . .
C15 C 0.3186(3) 0.3625(2) 0.13395(14) 0.0230(6) Uani 1 1 d . . .
H15A H 0.2833 0.3202 0.0925 0.028 Uiso 1 1 calc R . .
H15B H 0.2676 0.3389 0.1696 0.028 Uiso 1 1 calc R . .
C16 C 0.2758(3) 0.6494(2) 0.17522(15) 0.0270(6) Uani 1 1 d . . .
H16A H 0.1989 0.6777 0.1392 0.032 Uiso 1 1 calc R . .
H16B H 0.2690 0.6835 0.2188 0.032 Uiso 1 1 calc R . .
C17 C 0.2621(3) 0.5310(2) 0.18053(14) 0.0259(6) Uani 1 1 d . . .
H17A H 0.3308 0.5053 0.2209 0.031 Uiso 1 1 calc R . .
H17B H 0.1648 0.5133 0.1868 0.031 Uiso 1 1 calc R . .
Cl1 Cl 0.28454(7) 0.96016(5) 0.13687(3) 0.02572(16) Uani 1 1 d . . .
O9 O 0.4024(2) 0.88978(17) 0.13532(12) 0.0453(6) Uani 1 1 d . . .
O10 O 0.3388(3) 1.05355(17) 0.17316(12) 0.0492(6) Uani 1 1 d . . .
O11 O 0.1835(3) 0.90813(18) 0.16956(11) 0.0456(6) Uani 1 1 d . . .
O12 O 0.2184(2) 0.9854(2) 0.06838(11) 0.0477(6) Uani 1 1 d . . .
H1D H 0.194(3) 0.5225(17) -0.148(2) 0.065(12) Uiso 1 1 d D . .

loop_
_atom_site_aniso_label
_atom_site_aniso_U_11
_atom_site_aniso_U_22
_atom_site_aniso_U_33
_atom_site_aniso_U_23
_atom_site_aniso_U_13
_atom_site_aniso_U_12
Mn1 0.01567(19) 0.01614(19) 0.0165(2) 0.00408(15) 0.00304(14) 0.00391(14)
Mn2 0.01404(19) 0.01540(19) 0.0144(2) 0.00216(15) 0.00026(14) 0.00004(14)
O1 0.0202(9) 0.0278(10) 0.0187(10) 0.0019(8) -0.0024(7) 0.0046(8)
O2 0.0242(9) 0.0198(9) 0.0232(10) 0.0067(7) 0.0074(8) 0.0062(7)
O3 0.0209(9) 0.0219(9) 0.0233(10) 0.0059(8) 0.0070(7) 0.0081(7)
C2 0.0498(18) 0.0239(15) 0.0301(17) 0.0100(12) 0.0129(14) 0.0133(13)
C3 0.0277(14) 0.0178(13) 0.0194(14) 0.0010(11) -0.0003(11) 0.0036(11)
C4 0.0289(14) 0.0215(13) 0.0236(15) 0.0006(11) 0.0032(11) 0.0080(11)
C5 0.0226(13) 0.0204(13) 0.0211(14) -0.0025(11) 0.0031(11) 0.0035(10)
C6 0.0246(14) 0.0254(14) 0.0353(17) 0.0001(12) 0.0097(12) 0.0066(11)
O4 0.0196(9) 0.0170(9) 0.0208(10) 0.0017(7) 0.0002(7) -0.0010(7)
O5 0.0179(9) 0.0204(9) 0.0185(9) -0.0013(7) -0.0011(7) -0.0001(7)
C7 0.0338(16) 0.0197(14) 0.0436(19) 0.0047(13) 0.0031(14) -0.0041(12)
C8 0.0208(13) 0.0163(12) 0.0245(14) -0.0021(11) 0.0093(11) 0.0007(10)
C9 0.0219(13) 0.0188(13) 0.0283(15) -0.0099(11) 0.0095(11) -0.0031(10)
C10 0.0175(12) 0.0244(13) 0.0183(13) -0.0078(11) 0.0049(10) -0.0031(10)
C11 0.0272(15) 0.0371(17) 0.0285(16) -0.0050(13) -0.0027(12) -0.0060(13)
N1 0.0181(10) 0.0177(10) 0.0178(11) 0.0036(9) 0.0055(8) 0.0032(8)
O6 0.0134(8) 0.0165(8) 0.0151(9) 0.0037(7) 0.0007(7) 0.0005(6)
O7 0.0182(9) 0.0184(9) 0.0214(10) 0.0075(7) 0.0071(7) 0.0039(7)
O8 0.0287(10) 0.0238(11) 0.0316(11) -0.0036(9) 0.0124(8) 0.0006(8)
C12 0.0130(12) 0.0196(13) 0.0215(14) 0.0025(10) 0.0004(10) -0.0033(9)
C13 0.0147(12) 0.0220(13) 0.0240(14) 0.0043(11) 0.0044(10) 0.0020(10)
C14 0.0251(14) 0.0212(13) 0.0192(14) 0.0094(11) 0.0074(11) 0.0050(10)
C15 0.0232(13) 0.0189(13) 0.0283(15) 0.0084(11) 0.0085(11) 0.0017(10)
C16 0.0272(14) 0.0301(15) 0.0265(15) -0.0021(12) 0.0125(12) 0.0024(12)
C17 0.0272(14) 0.0291(15) 0.0246(15) 0.0031(12) 0.0127(12) 0.0048(11)
Cl1 0.0324(4) 0.0231(3) 0.0220(3) -0.0011(3) 0.0062(3) 0.0018(3)
O9 0.0410(13) 0.0332(12) 0.0599(16) -0.0013(11) 0.0060(11) 0.0131(10)
O10 0.0715(16) 0.0334(13) 0.0469(15) -0.0155(11) 0.0222(13) -0.0144(11)
O11 0.0647(15) 0.0408(13) 0.0391(13) -0.0051(11) 0.0291(12) -0.0146(11)
O12 0.0405(13) 0.0629(16) 0.0337(13) 0.0202(12) -0.0069(10) -0.0030(11)

loop_
_atom_type_symbol
_atom_type_description
_atom_type_scat_dispersion_real
_atom_type_scat_dispersion_imag
_atom_type_scat_source
C C 0.0033 0.0016 'International Tables Vol C Tables 4.2.6.8 and 6.1.1.4'
H H 0.0000 0.0000 'International Tables Vol C Tables 4.2.6.8 and 6.1.1.4'
N N 0.0061 0.0033 'International Tables Vol C Tables 4.2.6.8 and 6.1.1.4'
O O 0.0106 0.0060 'International Tables Vol C Tables 4.2.6.8 and 6.1.1.4'
Cl Cl 0.1484 0.1585 'International Tables Vol C Tables 4.2.6.8 and 6.1.1.4'
Mn Mn 0.3368 0.7283 'International Tables Vol C Tables 4.2.6.8 and 6.1.1.4'

loop_
_geom_angle_atom_site_label_1
_geom_angle_atom_site_label_2
_geom_angle_atom_site_label_3
_geom_angle
_geom_angle_site_symmetry_1
_geom_angle_site_symmetry_3
_geom_angle_publ_flag
O7 Mn1 O2 91.33(7) 3_665 . ?
O7 Mn1 O3 176.31(8) 3_665 . ?
O2 Mn1 O3 90.88(7) . . ?
O7 Mn1 O6 86.50(7) 3_665 . ?
O2 Mn1 O6 177.75(7) . . ?
O3 Mn1 O6 91.26(7) . . ?
O7 Mn1 O1 86.22(7) 3_665 . ?
O2 Mn1 O1 89.96(7) . . ?
O3 Mn1 O1 90.83(7) . . ?
O6 Mn1 O1 89.32(7) . . ?
O7 Mn1 O4 89.19(7) 3_665 . ?
O2 Mn1 O4 104.53(7) . . ?
O3 Mn1 O4 93.11(7) . . ?
O6 Mn1 O4 76.03(6) . . ?
O1 Mn1 O4 164.90(6) . . ?
O7 Mn2 O5 86.76(7) . . ?
O7 Mn2 O4 151.18(6) . . ?
O5 Mn2 O4 84.35(7) . . ?
O7 Mn2 O6 101.42(6) . . ?
O5 Mn2 O6 149.30(6) . . ?
O4 Mn2 O6 74.26(6) . . ?
O7 Mn2 O8 123.33(7) . . ?
O5 Mn2 O8 83.18(7) . . ?
O4 Mn2 O8 82.73(7) . . ?
O6 Mn2 O8 114.83(7) . . ?
O7 Mn2 N1 74.44(7) . . ?
O5 Mn2 N1 132.65(7) . . ?
O4 Mn2 N1 130.13(7) . . ?
O6 Mn2 N1 77.85(7) . . ?
O8 Mn2 N1 72.67(7) . . ?
O7 Mn2 O6 64.67(6) . 3_665 ?
O5 Mn2 O6 76.86(6) . 3_665 ?
O4 Mn2 O6 86.59(6) . 3_665 ?
O6 Mn2 O6 80.08(6) . 3_665 ?
O8 Mn2 O6 158.18(6) . 3_665 ?
N1 Mn2 O6 127.96(6) . 3_665 ?
C1 O1 Mn1 122.27(2) . . ?
C1 O1 H1D 111(3) . . ?
Mn1 O1 H1D 97(2) . . ?
O1 C1 H1A 109.5 . . ?
O1 C1 H1B 109.5 . . ?
H1A C1 H1B 109.5 . . ?
O1 C1 H1C 109.5 . . ?
H1A C1 H1C 109.5 . . ?
H1B C1 H1C 109.5 . . ?
C3 O2 Mn1 127.74(2) . . ?
C5 O3 Mn1 127.64(2) . . ?
C3 C2 H2A 109.5 . . ?
C3 C2 H2B 109.5 . . ?
H2A C2 H2B 109.5 . . ?
C3 C2 H2C 109.5 . . ?
H2A C2 H2C 109.5 . . ?
H2B C2 H2C 109.5 . . ?
O2 C3 C4 124.1(2) . . ?
O2 C3 C2 114.7(2) . . ?
C4 C3 C2 121.2(2) . . ?
C3 C4 C5 123.8(2) . . ?
C3 C4 H4A 106.4 . . ?
C5 C4 H4A 106.4 . . ?
C3 C4 H4B 106.4 . . ?
C5 C4 H4B 106.4 . . ?
H4A C4 H4B 106.4 . . ?
O3 C5 C4 124.4(2) . . ?
O3 C5 C6 114.9(2) . . ?
C4 C5 C6 120.7(2) . . ?
C5 C6 H6A 109.5 . . ?
C5 C6 H6B 109.5 . . ?
H6A C6 H6B 109.5 . . ?
C5 C6 H6C 109.5 . . ?
H6A C6 H6C 109.5 . . ?
H6B C6 H6C 109.5 . . ?
C8 O4 Mn2 127.27(2) . . ?
C8 O4 Mn1 134.69(2) . . ?
Mn2 O4 Mn1 97.99(7) . . ?
C10 O5 Mn2 127.88(2) . . ?
C8 C7 H7A 109.5 . . ?
C8 C7 H7B 109.5 . . ?
H7A C7 H7B 109.5 . . ?
C8 C7 H7C 109.5 . . ?
H7A C7 H7C 109.5 . . ?
H7B C7 H7C 109.5 . . ?
O4 C8 C9 124.5(2) . . ?
O4 C8 C7 116.8(2) . . ?
C9 C8 C7 118.8(2) . . ?
C10 C9 C8 127.5(2) . . ?
C10 C9 H9A 105.4 . . ?
C8 C9 H9A 105.4 . . ?
C10 C9 H9B 105.4 . . ?
C8 C9 H9B 105.4 . . ?
H9A C9 H9B 106.0 . . ?
O5 C10 C9 125.5(2) . . ?
O5 C10 C11 115.4(2) . . ?
C9 C10 C11 119.1(2) . . ?
C10 C11 H11A 109.5 . . ?
C10 C11 H11B 109.5 . . ?
H11A C11 H11B 109.5 . . ?
C10 C11 H11C 109.5 . . ?
H11A C11 H11C 109.5 . . ?
H11B C11 H11C 109.5 . . ?
C13 N1 C17 112.07(2) . . ?
C13 N1 C15 110.7(2) . . ?
C17 N1 C15 110.0(2) . . ?
C13 N1 Mn2 104.83(1) . . ?
C17 N1 Mn2 109.74(2) . . ?
C15 N1 Mn2 109.41(1) . . ?
C12 O6 Mn1 122.44(1) . . ?
C12 O6 Mn2 112.36(1) . . ?
Mn1 O6 Mn2 110.76(8) . . ?
C14 O7 Mn1 129.13(2) . 3_665 ?
C14 O7 Mn2 115.80(1) . . ?
Mn1 O7 Mn2 114.97(8) 3_665 . ?
C16 O8 Mn2 116.65(2) . . ?
C16 O8 H8 110(2) . . ?
Mn2 O8 H8 117(2) . . ?
O6 C12 C13 111.6(2) . . ?
O6 C12 H12A 109.3 . . ?
C13 C12 H12A 109.3 . . ?
O6 C12 H12B 109.3 . . ?
C13 C12 H12B 109.3 . . ?
H12A C12 H12B 108.0 . . ?
N1 C13 C12 110.91(2) . . ?
N1 C13 H13A 109.5 . . ?
C12 C13 H13A 109.5 . . ?
N1 C13 H13B 109.5 . . ?
C12 C13 H13B 109.5 . . ?
H13A C13 H13B 108.0 . . ?
O7 C14 C15 108.1(2) . . ?
O7 C14 H14A 110.1 . . ?
C15 C14 H14A 110.1 . . ?
O7 C14 H14B 110.1 . . ?
C15 C14 H14B 110.1 . . ?
H14A C14 H14B 108.4 . . ?
N1 C15 C14 109.9(2) . . ?
N1 C15 H15A 109.7 . . ?
C14 C15 H15A 109.7 . . ?
N1 C15 H15B 109.7 . . ?
C14 C15 H15B 109.7 . . ?
H15A C15 H15B 108.2 . . ?
O8 C16 C17 107.0(2) . . ?
O8 C16 H16A 110.3 . . ?
C17 C16 H16A 110.3 . . ?
O8 C16 H16B 110.3 . . ?
C17 C16 H16B 110.3 . . ?
H16A C16 H16B 108.6 . . ?
N1 C17 C16 111.7(2) . . ?
N1 C17 H17A 109.3 . . ?
C16 C17 H17A 109.3 . . ?
N1 C17 H17B 109.3 . . ?
C16 C17 H17B 109.3 . . ?
H17A C17 H17B 107.9 . . ?
O10 Cl1 O12 110.59(2) . . ?
O10 Cl1 O11 110.77(1) . . ?
O12 Cl1 O11 109.54(1) . . ?
O10 Cl1 O9 108.35(1) . . ?
O12 Cl1 O9 108.27(2) . . ?
O11 Cl1 O9 109.27(1) . . ?

loop_
_geom_bond_atom_site_label_1
_geom_bond_atom_site_label_2
_geom_bond_distance
_geom_bond_site_symmetry_2
_geom_bond_publ_flag
Mn1 O7 1.876(2) 3_665 ?
Mn1 O2 1.909(2) . ?
Mn1 O3 1.918(2) . ?
Mn1 O6 1.927(2) . ?
Mn1 O1 2.305(2) . ?
Mn1 O4 2.315(2) . ?
Mn2 O7 2.133(2) . ?
Mn2 O5 2.148(2) . ?
Mn2 O4 2.172(2) . ?
Mn2 O6 2.186(2) . ?
Mn2 O8 2.302(2) . ?
Mn2 N1 2.359(2) . ?
Mn2 O6 2.665(2) 3_665 ?
O1 C1 1.435(3) . ?
O1 H1D 0.891(1) . ?
C1 H1A 0.9800 . ?
C1 H1B 0.9800 . ?
C1 H1C 0.9800 . ?
O2 C3 1.295(3) . ?
O3 C5 1.285(3) . ?
C2 C3 1.496(4) . ?
C2 H2A 0.9800 . ?
C2 H2B 0.9800 . ?
C2 H2C 0.9800 . ?
C3 C4 1.385(4) . ?
C4 C5 1.389(4) . ?
C4 H4A 0.9900 . ?
C4 H4B 0.9900 . ?
C5 C6 1.498(4) . ?
C6 H6A 0.9800 . ?
C6 H6B 0.9800 . ?
C6 H6C 0.9800 . ?
O4 C8 1.280(3) . ?
O5 C10 1.275(3) . ?
C7 C8 1.491(4) . ?
C7 H7A 0.9800 . ?
C7 H7B 0.9800 . ?
C7 H7C 0.9800 . ?
C8 C9 1.400(4) . ?
C9 C10 1.395(4) . ?
C9 H9A 0.9900 . ?
C9 H9B 0.9900 . ?
C10 C11 1.511(4) . ?
C11 H11A 0.9800 . ?
C11 H11B 0.9800 . ?
C11 H11C 0.9800 . ?
N1 C13 1.478(3) . ?
N1 C17 1.481(3) . ?
N1 C15 1.486(3) . ?
O6 C12 1.434(3) . ?
O7 C14 1.417(3) . ?
O7 Mn1 1.8758(2) 3_665 ?
O8 C16 1.439(3) . ?
O8 H8 0.888(1) . ?
C12 C13 1.514(4) . ?
C12 H12A 0.9900 . ?
C12 H12B 0.9900 . ?
C13 H13A 0.9900 . ?
C13 H13B 0.9900 . ?
C14 C15 1.516(3) . ?
C14 H14A 0.9900 . ?
C14 H14B 0.9900 . ?
C15 H15A 0.9900 . ?
C15 H15B 0.9900 . ?
C16 C17 1.508(4) . ?
C16 H16A 0.9900 . ?
C16 H16B 0.9900 . ?
C17 H17A 0.9900 . ?
C17 H17B 0.9900 . ?
Cl1 O10 1.429(2) . ?
Cl1 O12 1.431(2) . ?
Cl1 O11 1.434(2) . ?
Cl1 O9 1.441(2) . ?

loop_
_geom_hbond_atom_site_label_D
_geom_hbond_atom_site_label_H
_geom_hbond_atom_site_label_A
_geom_hbond_distance_DH
_geom_hbond_distance_HA
_geom_hbond_distance_DA
_geom_hbond_angle_DHA
_geom_hbond_site_symmetry_A
O8 H8 O9 0.888(10) 1.940(12) 2.817(3) 169(3) .
